data_7060130
loop_
_publ_author_name
'Saeed, Aamer'
'Khurshid, Asma'
'Fl\"orke, Ulrich'
'Echeverr\'ia, Gustavo A.'
'Piro, Oscar E.'
'Gil, Diego M.'
'Rocha, Mariana'
'Frontera, Antonio'
'El-Seedi, Hesham R.'
'Mumtaz, Amara'
'Erben, Mauricio F.'

_publ_section_title
;
 Intermolecular interactions in antipyrine-like derivatives
 2-halo-N-(1,5-dimethyl-3-oxo-2-phenyl-2,3-dihydro-1H-pyrazol-4-yl)benzamides:
 X-ray structure, Hirshfeld surface analysis and DFT calculations
;
_journal_issue 45
_journal_name_full 'New Journal of Chemistry'
_journal_page_first 19541
_journal_page_last 19554
_journal_paper_doi 10.1039/D0NJ03958F
_journal_volume 44
_journal_year 2020
_chemical_formula_moiety 'C18 H16 Br N3 O2'
_chemical_formula_sum 'C18 H16 Br N3 O2'
_chemical_formula_weight 386.25
_space_group_crystal_system monoclinic
_space_group_IT_number 14
_space_group_name_Hall '-P 2ybc'
_space_group_name_H-M_alt 'P 1 21/c 1'
_atom_sites_solution_hydrogens difmap
_atom_sites_solution_primary direct
_atom_sites_solution_secondary difmap
_audit_block_doi 10.5517/ccdc.csd.cc217l85
_audit_creation_method SHELXL-2013
_audit_update_record
;
2018-12-08 deposited with the CCDC.	2020-10-22 downloaded from the CCDC.
;
_cell_angle_alpha 90
_cell_angle_beta 106.055(2)
_cell_angle_gamma 90
_cell_formula_units_Z 4
_cell_length_a 14.1326(15)
_cell_length_b 6.1144(6)
_cell_length_c 20.190(2)
_cell_measurement_reflns_used 4327
_cell_measurement_temperature 130(2)
_cell_measurement_theta_max 27.78
_cell_measurement_theta_min 2.89
_cell_volume 1676.6(3)
_computing_cell_refinement 'SAINT (Bruker, 2002)'
_computing_data_collection 'SMART (Bruker, 2002)'
_computing_data_reduction SAINT
_computing_molecular_graphics SHELXTL
_computing_publication_material 'SHELXTL and local programs'
_computing_structure_refinement 'SHELXL (Sheldrick, 2015)'
_computing_structure_solution 'SHELXTL (Sheldrick, 2008)'
_diffrn_ambient_temperature 130(2)
_diffrn_measured_fraction_theta_full 1.000
_diffrn_measured_fraction_theta_max 1.000
_diffrn_measurement_device_type 'Bruker AXS SMART APEX'
_diffrn_measurement_method '\f and \w scans'
_diffrn_radiation_monochromator graphite
_diffrn_radiation_source 'sealed tube'
_diffrn_radiation_type MoK\a
_diffrn_radiation_wavelength 0.71073
_diffrn_reflns_av_R_equivalents 0.0270
_diffrn_reflns_av_unetI/netI 0.0255
_diffrn_reflns_Laue_measured_fraction_full 1.000
_diffrn_reflns_Laue_measured_fraction_max 1.000
_diffrn_reflns_limit_h_max 18
_diffrn_reflns_limit_h_min -18
_diffrn_reflns_limit_k_max 8
_diffrn_reflns_limit_k_min -7
_diffrn_reflns_limit_l_max 24
_diffrn_reflns_limit_l_min -26
_diffrn_reflns_number 15171
_diffrn_reflns_point_group_measured_fraction_full 1.000
_diffrn_reflns_point_group_measured_fraction_max 1.000
_diffrn_reflns_theta_full 25.242
_diffrn_reflns_theta_max 27.878
_diffrn_reflns_theta_min 1.499
_exptl_absorpt_coefficient_mu 2.467
_exptl_absorpt_correction_T_max 0.6651
_exptl_absorpt_correction_T_min 0.4099
_exptl_absorpt_correction_type multi-scan
_exptl_absorpt_process_details '(SADABS; Sheldrick, 2004)'
_exptl_crystal_colour pale-yellow
_exptl_crystal_density_diffrn 1.530
_exptl_crystal_density_method 'not measured'
_exptl_crystal_description prism
_exptl_crystal_F_000 784
_exptl_crystal_size_max 0.44
_exptl_crystal_size_mid 0.21
_exptl_crystal_size_min 0.18
_refine_diff_density_max 0.642
_refine_diff_density_min -0.265
_refine_diff_density_rms 0.071
_refine_ls_extinction_method none
_refine_ls_goodness_of_fit_ref 1.062
_refine_ls_hydrogen_treatment mixed
_refine_ls_matrix_type full
_refine_ls_number_parameters 223
_refine_ls_number_reflns 3987
_refine_ls_number_restraints 0
_refine_ls_restrained_S_all 1.062
_refine_ls_R_factor_all 0.0432
_refine_ls_R_factor_gt 0.0334
_refine_ls_shift/su_max 0.001
_refine_ls_shift/su_mean 0.000
_refine_ls_structure_factor_coef Fsqd
_refine_ls_weighting_details 'w=1/[\s^2^(Fo^2^)+(0.0515P)^2^+0.2466P] where P=(Fo^2^+2Fc^2^)/3'
_refine_ls_weighting_scheme calc
_refine_ls_wR_factor_gt 0.0837
_refine_ls_wR_factor_ref 0.0882
_reflns_Friedel_coverage 0.000
_reflns_number_gt 3323
_reflns_number_total 3987
_reflns_threshold_expression 'I > 2\s(I)'
_cod_data_source_file d0nj03958f2.cif
_cod_data_source_block s2079
_cod_original_sg_symbol_H-M 'P 21/c'
_cod_database_code 7060130
_shelx_space_group_comment
;
The symmetry employed for this shelxl refinement is uniquely defined
by the following loop, which should always be used as a source of
symmetry information in preference to the above space-group names.
They are only intended as comments.
;
_shelxl_version_number 2013-4

loop_
_space_group_symop_operation_xyz
'x, y, z'
'-x, y+1/2, -z+1/2'
'-x, -y, -z'
'x, -y-1/2, z-1/2'

loop_
_atom_site_label
_atom_site_type_symbol
_atom_site_fract_x
_atom_site_fract_y
_atom_site_fract_z
_atom_site_U_iso_or_equiv
_atom_site_adp_type
_atom_site_occupancy
_atom_site_site_symmetry_order
_atom_site_calc_flag
_atom_site_refinement_flags_posn
_atom_site_refinement_flags_adp
_atom_site_refinement_flags_occupancy
_atom_site_disorder_assembly
_atom_site_disorder_group
Br1 Br 0.13667(2) 0.44958(4) 0.59498(2) 0.04162(10) Uani 1 1 d . . . . .
O1 O 0.36843(11) 0.5561(2) 0.65868(7) 0.0328(3) Uani 1 1 d . . . . .
O2 O 0.62104(9) 0.6037(2) 0.57532(7) 0.0239(3) Uani 1 1 d . . . . .
N1 N 0.41978(12) 0.4337(3) 0.56845(9) 0.0252(3) Uani 1 1 d . . . . .
H1 H 0.4121(18) 0.428(4) 0.5310(14) 0.036(7) Uiso 1 1 d . . . . .
N2 N 0.67354(11) 0.3262(3) 0.65635(7) 0.0234(3) Uani 1 1 d . . . . .
N3 N 0.62638(12) 0.1781(3) 0.69014(8) 0.0248(3) Uani 1 1 d . . . . .
C1 C 0.35910(14) 0.5480(3) 0.59646(9) 0.0249(4) Uani 1 1 d . . . . .
C2 C 0.28107(13) 0.6795(3) 0.54666(9) 0.0239(4) Uani 1 1 d . . . . .
C3 C 0.18163(14) 0.6654(3) 0.54324(10) 0.0286(4) Uani 1 1 d . . . . .
C4 C 0.11270(15) 0.8037(4) 0.50144(11) 0.0348(5) Uani 1 1 d . . . . .
H4A H 0.0448 0.7889 0.4988 0.042 Uiso 1 1 calc R U . . .
C5 C 0.14377(17) 0.9638(4) 0.46354(12) 0.0364(5) Uani 1 1 d . . . . .
H5A H 0.0970 1.0606 0.4353 0.044 Uiso 1 1 calc R U . . .
C6 C 0.24269(16) 0.9838(3) 0.46648(11) 0.0312(4) Uani 1 1 d . . . . .
H6A H 0.2639 1.0943 0.4407 0.037 Uiso 1 1 calc R U . . .
C7 C 0.30999(14) 0.8414(3) 0.50728(9) 0.0265(4) Uani 1 1 d . . . . .
H7A H 0.3775 0.8537 0.5086 0.032 Uiso 1 1 calc R U . . .
C8 C 0.51053(13) 0.3496(3) 0.60877(9) 0.0237(4) Uani 1 1 d . . . . .
C9 C 0.60263(14) 0.4451(3) 0.60804(9) 0.0223(4) Uani 1 1 d . . . . .
C10 C 0.67693(18) -0.0332(3) 0.70820(10) 0.0320(5) Uani 1 1 d . . . . .
H10A H 0.6456 -0.1158 0.7380 0.048 Uiso 1 1 calc R U . . .
H10B H 0.7463 -0.0076 0.7326 0.048 Uiso 1 1 calc R U . . .
H10C H 0.6726 -0.1169 0.6661 0.048 Uiso 1 1 calc R U . . .
C11 C 0.52806(14) 0.1894(3) 0.65792(9) 0.0264(4) Uani 1 1 d . . . . .
C12 C 0.45733(18) 0.0419(4) 0.67835(12) 0.0388(5) Uani 1 1 d . . . . .
H12A H 0.4695 -0.1095 0.6671 0.058 Uiso 1 1 calc R U . . .
H12B H 0.3899 0.0834 0.6534 0.058 Uiso 1 1 calc R U . . .
H12C H 0.4659 0.0547 0.7281 0.058 Uiso 1 1 calc R U . . .
C13 C 0.76658(14) 0.4116(3) 0.69343(10) 0.0239(4) Uani 1 1 d . . . . .
C14 C 0.79356(15) 0.4138(3) 0.76554(10) 0.0281(4) Uani 1 1 d . . . . .
H14A H 0.7505 0.3573 0.7901 0.034 Uiso 1 1 calc R U . . .
C15 C 0.88472(17) 0.5003(3) 0.80047(12) 0.0356(5) Uani 1 1 d . . . . .
H15A H 0.9047 0.5003 0.8494 0.043 Uiso 1 1 calc R U . . .
C16 C 0.94657(17) 0.5863(3) 0.76485(14) 0.0413(6) Uani 1 1 d . . . . .
H16A H 1.0083 0.6469 0.7892 0.050 Uiso 1 1 calc R U . . .
C17 C 0.91837(16) 0.5840(3) 0.69350(13) 0.0374(5) Uani 1 1 d . . . . .
H17A H 0.9608 0.6448 0.6692 0.045 Uiso 1 1 calc R U . . .
C18 C 0.82873(15) 0.4940(3) 0.65695(11) 0.0290(4) Uani 1 1 d . . . . .
H18A H 0.8105 0.4889 0.6080 0.035 Uiso 1 1 calc R U . . .

loop_
_atom_site_aniso_label
_atom_site_aniso_U_11
_atom_site_aniso_U_22
_atom_site_aniso_U_33
_atom_site_aniso_U_23
_atom_site_aniso_U_13
_atom_site_aniso_U_12
Br1 0.04428(14) 0.04759(16) 0.03494(14) -0.00175(10) 0.01419(10) -0.02228(10)
O1 0.0458(8) 0.0357(8) 0.0153(7) -0.0005(6) 0.0057(6) -0.0043(6)
O2 0.0320(7) 0.0226(7) 0.0156(6) 0.0026(5) 0.0040(5) -0.0030(5)
N1 0.0291(8) 0.0313(9) 0.0124(8) 0.0006(7) 0.0009(6) -0.0048(6)
N2 0.0310(8) 0.0217(8) 0.0151(7) 0.0022(6) 0.0026(6) -0.0010(6)
N3 0.0373(9) 0.0190(8) 0.0160(7) 0.0019(6) 0.0039(6) -0.0015(6)
C1 0.0315(9) 0.0240(10) 0.0177(9) -0.0010(7) 0.0042(7) -0.0107(7)
C2 0.0299(9) 0.0246(9) 0.0158(8) -0.0038(7) 0.0043(7) -0.0066(7)
C3 0.0338(10) 0.0315(11) 0.0213(9) -0.0050(8) 0.0089(8) -0.0099(8)
C4 0.0313(10) 0.0412(12) 0.0321(11) -0.0066(9) 0.0093(9) -0.0021(9)
C5 0.0391(11) 0.0369(12) 0.0307(11) 0.0007(9) 0.0052(9) 0.0078(9)
C6 0.0425(11) 0.0280(10) 0.0233(10) 0.0023(8) 0.0092(9) -0.0018(8)
C7 0.0313(9) 0.0286(10) 0.0193(9) -0.0026(8) 0.0067(7) -0.0049(8)
C8 0.0296(9) 0.0249(9) 0.0138(8) -0.0011(7) 0.0009(7) -0.0053(7)
C9 0.0311(9) 0.0216(9) 0.0122(8) -0.0026(7) 0.0026(7) -0.0002(7)
C10 0.0557(13) 0.0187(9) 0.0204(10) 0.0022(8) 0.0085(9) 0.0039(9)
C11 0.0379(10) 0.0240(9) 0.0144(8) -0.0029(7) 0.0027(7) -0.0077(8)
C12 0.0490(13) 0.0360(12) 0.0261(11) 0.0063(9) 0.0016(10) -0.0184(10)
C13 0.0288(9) 0.0186(9) 0.0206(9) -0.0012(7) 0.0008(7) 0.0048(7)
C14 0.0327(10) 0.0253(10) 0.0221(9) -0.0027(8) 0.0010(8) 0.0072(8)
C15 0.0413(12) 0.0277(10) 0.0286(11) -0.0057(9) -0.0057(9) 0.0063(9)
C16 0.0345(11) 0.0274(11) 0.0498(14) -0.0009(10) -0.0088(10) -0.0016(9)
C17 0.0338(11) 0.0277(11) 0.0473(14) 0.0065(10) 0.0056(10) 0.0009(8)
C18 0.0330(10) 0.0242(10) 0.0283(10) 0.0021(8) 0.0059(8) 0.0033(8)

loop_
_atom_type_symbol
_atom_type_description
_atom_type_scat_dispersion_real
_atom_type_scat_dispersion_imag
_atom_type_scat_source
C C 0.0033 0.0016 'International Tables Vol C Tables 4.2.6.8 and 6.1.1.4'
H H 0.0000 0.0000 'International Tables Vol C Tables 4.2.6.8 and 6.1.1.4'
N N 0.0061 0.0033 'International Tables Vol C Tables 4.2.6.8 and 6.1.1.4'
O O 0.0106 0.0060 'International Tables Vol C Tables 4.2.6.8 and 6.1.1.4'
Br Br -0.2901 2.4595 'International Tables Vol C Tables 4.2.6.8 and 6.1.1.4'

loop_
_geom_angle_atom_site_label_1
_geom_angle_atom_site_label_2
_geom_angle_atom_site_label_3
_geom_angle
_geom_angle_site_symmetry_1
_geom_angle_site_symmetry_3
_geom_angle_publ_flag
C1 N1 C8 121.97(17) . . ?
C1 N1 H1 122(2) . . ?
C8 N1 H1 115(2) . . ?
C9 N2 N3 109.24(14) . . ?
C9 N2 C13 123.95(15) . . ?
N3 N2 C13 118.33(14) . . ?
C11 N3 N2 107.03(14) . . ?
C11 N3 C10 121.55(16) . . ?
N2 N3 C10 114.98(16) . . ?
O1 C1 N1 123.39(19) . . ?
O1 C1 C2 120.94(18) . . ?
N1 C1 C2 115.56(16) . . ?
C3 C2 C7 117.75(18) . . ?
C3 C2 C1 122.97(17) . . ?
C7 C2 C1 118.87(16) . . ?
C4 C3 C2 121.52(18) . . ?
C4 C3 Br1 118.24(15) . . ?
C2 C3 Br1 120.22(15) . . ?
C3 C4 C5 119.35(19) . . ?
C3 C4 H4A 120.3 . . ?
C5 C4 H4A 120.3 . . ?
C4 C5 C6 120.5(2) . . ?
C4 C5 H5A 119.8 . . ?
C6 C5 H5A 119.8 . . ?
C7 C6 C5 119.3(2) . . ?
C7 C6 H6A 120.4 . . ?
C5 C6 H6A 120.4 . . ?
C6 C7 C2 121.57(18) . . ?
C6 C7 H7A 119.2 . . ?
C2 C7 H7A 119.2 . . ?
C11 C8 N1 129.25(18) . . ?
C11 C8 C9 108.50(16) . . ?
N1 C8 C9 121.94(16) . . ?
O2 C9 N2 124.34(17) . . ?
O2 C9 C8 130.55(17) . . ?
N2 C9 C8 105.06(15) . . ?
N3 C10 H10A 109.5 . . ?
N3 C10 H10B 109.5 . . ?
H10A C10 H10B 109.5 . . ?
N3 C10 H10C 109.5 . . ?
H10A C10 H10C 109.5 . . ?
H10B C10 H10C 109.5 . . ?
N3 C11 C8 109.80(17) . . ?
N3 C11 C12 120.77(17) . . ?
C8 C11 C12 129.43(19) . . ?
C11 C12 H12A 109.5 . . ?
C11 C12 H12B 109.5 . . ?
H12A C12 H12B 109.5 . . ?
C11 C12 H12C 109.5 . . ?
H12A C12 H12C 109.5 . . ?
H12B C12 H12C 109.5 . . ?
C18 C13 C14 121.23(18) . . ?
C18 C13 N2 118.90(17) . . ?
C14 C13 N2 119.87(17) . . ?
C15 C14 C13 118.6(2) . . ?
C15 C14 H14A 120.7 . . ?
C13 C14 H14A 120.7 . . ?
C16 C15 C14 120.8(2) . . ?
C16 C15 H15A 119.6 . . ?
C14 C15 H15A 119.6 . . ?
C15 C16 C17 119.8(2) . . ?
C15 C16 H16A 120.1 . . ?
C17 C16 H16A 120.1 . . ?
C16 C17 C18 120.9(2) . . ?
C16 C17 H17A 119.5 . . ?
C18 C17 H17A 119.5 . . ?
C13 C18 C17 118.6(2) . . ?
C13 C18 H18A 120.7 . . ?
C17 C18 H18A 120.7 . . ?

loop_
_geom_bond_atom_site_label_1
_geom_bond_atom_site_label_2
_geom_bond_distance
_geom_bond_site_symmetry_2
_geom_bond_publ_flag
Br1 C3 1.898(2) . ?
O1 C1 1.227(2) . ?
O2 C9 1.241(2) . ?
N1 C1 1.346(3) . ?
N1 C8 1.412(2) . ?
N1 H1 0.74(3) . ?
N2 C9 1.394(2) . ?
N2 N3 1.407(2) . ?
N2 C13 1.420(2) . ?
N3 C11 1.363(2) . ?
N3 C10 1.473(2) . ?
C1 C2 1.504(3) . ?
C2 C3 1.390(3) . ?
C2 C7 1.400(3) . ?
C3 C4 1.386(3) . ?
C4 C5 1.387(3) . ?
C4 H4A 0.9500 . ?
C5 C6 1.388(3) . ?
C5 H5A 0.9500 . ?
C6 C7 1.381(3) . ?
C6 H6A 0.9500 . ?
C7 H7A 0.9500 . ?
C8 C11 1.367(3) . ?
C8 C9 1.431(3) . ?
C10 H10A 0.9800 . ?
C10 H10B 0.9800 . ?
C10 H10C 0.9800 . ?
C11 C12 1.487(3) . ?
C12 H12A 0.9800 . ?
C12 H12B 0.9800 . ?
C12 H12C 0.9800 . ?
C13 C18 1.388(3) . ?
C13 C14 1.399(3) . ?
C14 C15 1.391(3) . ?
C14 H14A 0.9500 . ?
C15 C16 1.380(4) . ?
C15 H15A 0.9500 . ?
C16 C17 1.384(3) . ?
C16 H16A 0.9500 . ?
C17 C18 1.391(3) . ?
C17 H17A 0.9500 . ?
C18 H18A 0.9500 . ?

loop_
_geom_torsion_atom_site_label_1
_geom_torsion_atom_site_label_2
_geom_torsion_atom_site_label_3
_geom_torsion_atom_site_label_4
_geom_torsion
_geom_torsion_site_symmetry_1
_geom_torsion_site_symmetry_2
_geom_torsion_site_symmetry_3
_geom_torsion_site_symmetry_4
_geom_torsion_publ_flag
C9 N2 N3 C11 6.28(18) . . . . ?
C13 N2 N3 C11 155.62(16) . . . . ?
C9 N2 N3 C10 144.56(16) . . . . ?
C13 N2 N3 C10 -66.1(2) . . . . ?
C8 N1 C1 O1 -13.0(3) . . . . ?
C8 N1 C1 C2 163.30(16) . . . . ?
O1 C1 C2 C3 -55.7(3) . . . . ?
N1 C1 C2 C3 127.9(2) . . . . ?
O1 C1 C2 C7 116.8(2) . . . . ?
N1 C1 C2 C7 -59.6(2) . . . . ?
C7 C2 C3 C4 1.2(3) . . . . ?
C1 C2 C3 C4 173.77(18) . . . . ?
C7 C2 C3 Br1 179.84(13) . . . . ?
C1 C2 C3 Br1 -7.6(3) . . . . ?
C2 C3 C4 C5 -1.8(3) . . . . ?
Br1 C3 C4 C5 179.51(16) . . . . ?
C3 C4 C5 C6 1.0(3) . . . . ?
C4 C5 C6 C7 0.4(3) . . . . ?
C5 C6 C7 C2 -1.1(3) . . . . ?
C3 C2 C7 C6 0.3(3) . . . . ?
C1 C2 C7 C6 -172.64(18) . . . . ?
C1 N1 C8 C11 66.7(3) . . . . ?
C1 N1 C8 C9 -106.1(2) . . . . ?
N3 N2 C9 O2 172.06(17) . . . . ?
C13 N2 C9 O2 24.8(3) . . . . ?
N3 N2 C9 C8 -5.48(18) . . . . ?
C13 N2 C9 C8 -152.71(17) . . . . ?
C11 C8 C9 O2 -174.60(19) . . . . ?
N1 C8 C9 O2 -0.5(3) . . . . ?
C11 C8 C9 N2 2.7(2) . . . . ?
N1 C8 C9 N2 176.87(16) . . . . ?
N2 N3 C11 C8 -4.5(2) . . . . ?
C10 N3 C11 C8 -139.44(17) . . . . ?
N2 N3 C11 C12 176.10(17) . . . . ?
C10 N3 C11 C12 41.2(3) . . . . ?
N1 C8 C11 N3 -172.46(18) . . . . ?
C9 C8 C11 N3 1.1(2) . . . . ?
N1 C8 C11 C12 6.9(3) . . . . ?
C9 C8 C11 C12 -179.5(2) . . . . ?
C9 N2 C13 C18 -57.3(2) . . . . ?
N3 N2 C13 C18 158.19(16) . . . . ?
C9 N2 C13 C14 122.00(19) . . . . ?
N3 N2 C13 C14 -22.5(2) . . . . ?
C18 C13 C14 C15 -0.1(3) . . . . ?
N2 C13 C14 C15 -179.39(17) . . . . ?
C13 C14 C15 C16 1.3(3) . . . . ?
C14 C15 C16 C17 -0.9(3) . . . . ?
C15 C16 C17 C18 -0.7(3) . . . . ?
C14 C13 C18 C17 -1.4(3) . . . . ?
N2 C13 C18 C17 177.88(17) . . . . ?
C16 C17 C18 C13 1.8(3) . . . . ?
